data_7238562
loop_
_publ_author_name
'Sengoden, Mani'
'Punniyamurthy, Tharmalingam'

_publ_section_title
;
 Role of temperature in [3+2]-cycloaddition of isoselenocyanates with
 oxiranes using BF3&#x00B7;Et2O
;
_journal_issue 7
_journal_name_full 'RSC Advances'
_journal_page_first 2736
_journal_paper_doi 10.1039/c2ra00042c
_journal_volume 2
_journal_year 2012
_chemical_formula_moiety 'C15 H12 I N O Se'
_chemical_formula_sum 'C15 H12 I N O Se'
_chemical_formula_weight 429.12
_space_group_IT_number 14
_space_group_name_Hall '-P 2ybc'
_space_group_name_H-M_alt 'P 1 21/c 1'
_symmetry_cell_setting monoclinic
_symmetry_space_group_name_H-M 'P 1 21/c 1'
_atom_sites_solution_hydrogens geom
_atom_sites_solution_primary direct
_atom_sites_solution_secondary difmap
_audit_creation_method SHELXL-97
_cell_angle_alpha 90.00
_cell_angle_beta 94.400(3)
_cell_angle_gamma 90.00
_cell_formula_units_Z 4
_cell_length_a 12.7577(7)
_cell_length_b 10.0993(6)
_cell_length_c 11.6512(7)
_cell_measurement_temperature 296(2)
_cell_measurement_theta_max 28.54
_cell_measurement_theta_min 1.60
_cell_volume 1496.76(15)
_computing_cell_refinement 'Bruker SMART'
_computing_data_collection 'Bruker SMART'
_computing_data_reduction 'Bruker SAINT'
_computing_molecular_graphics 'Bruker SHELXTL'
_computing_publication_material 'Bruker SHELXTL'
_computing_structure_refinement 'SHELXL-97 (Sheldrick, 1997)'
_computing_structure_solution 'SHELXS-97 (Sheldrick, 1990)'
_diffrn_ambient_temperature 296(2)
_diffrn_measured_fraction_theta_full 0.993
_diffrn_measured_fraction_theta_max 0.993
_diffrn_measurement_device_type 'CCD area detector'
_diffrn_measurement_method 'phi and omega scans'
_diffrn_radiation_monochromator graphite
_diffrn_radiation_source 'fine-focus sealed tube'
_diffrn_radiation_type MoK\a
_diffrn_radiation_wavelength 0.71073
_diffrn_reflns_av_R_equivalents 0.0311
_diffrn_reflns_av_sigmaI/netI 0.0503
_diffrn_reflns_limit_h_max 14
_diffrn_reflns_limit_h_min -17
_diffrn_reflns_limit_k_max 13
_diffrn_reflns_limit_k_min -13
_diffrn_reflns_limit_l_max 15
_diffrn_reflns_limit_l_min -13
_diffrn_reflns_number 13382
_diffrn_reflns_theta_full 28.54
_diffrn_reflns_theta_max 28.54
_diffrn_reflns_theta_min 1.60
_exptl_absorpt_coefficient_mu 4.563
_exptl_absorpt_correction_T_max 0.292
_exptl_absorpt_correction_T_min 0.231
_exptl_absorpt_correction_type multi-scan
_exptl_absorpt_process_details 'SADABS (Sheldrick, 1997)'
_exptl_crystal_colour colorless
_exptl_crystal_density_diffrn 1.904
_exptl_crystal_density_method 'not measured'
_exptl_crystal_description square
_exptl_crystal_F_000 816
_exptl_crystal_size_max 0.34
_exptl_crystal_size_mid 0.30
_exptl_crystal_size_min 0.27
_refine_diff_density_max 0.963
_refine_diff_density_min -1.528
_refine_diff_density_rms 0.225
_refine_ls_extinction_method none
_refine_ls_goodness_of_fit_ref 1.420
_refine_ls_hydrogen_treatment none
_refine_ls_matrix_type full
_refine_ls_number_parameters 172
_refine_ls_number_reflns 3398
_refine_ls_number_restraints 0
_refine_ls_restrained_S_all 1.420
_refine_ls_R_factor_all 0.1363
_refine_ls_R_factor_gt 0.0532
_refine_ls_shift/su_max 0.000
_refine_ls_shift/su_mean 0.000
_refine_ls_structure_factor_coef Fsqd
_refine_ls_weighting_details 'calc w=1/[\s^2^(Fo^2^)+(0.1000P)^2^+0.0000P] where P=(Fo^2^+2Fc^2^)/3'
_refine_ls_weighting_scheme calc
_refine_ls_wR_factor_gt 0.1609
_refine_ls_wR_factor_ref 0.2460
_reflns_number_gt 3585
_reflns_number_total 3709
_reflns_threshold_expression >2sigma(I)
_cod_data_source_file c2ra00042c.txt
_cod_data_source_block msn-147
_cod_depositor_comments
;
The following automatic conversions were performed:

data item '_symmetry_cell_setting' value 'Monoclinic' was changed to
'monoclinic' in accordance with the
/home/saulius/struct/COD-crude-data/automatic-downloads/DataCite-retrospective/RSC/depositions/lib/dictionaries/cif_core.dic
dictionary named 'cif_core.dic' version 2.4.2 last updated on
2011-04-26.

Automatic conversion script
Id: cif_fix_values 6909 2019-04-08 15:41:33Z antanas 
;
_cod_original_sg_symbol_H-M P2(1)/c
_cod_database_code 7238562

loop_
_symmetry_equiv_pos_as_xyz
'x, y, z'
'-x, y+1/2, -z+1/2'
'-x, -y, -z'
'x, -y-1/2, z-1/2'

loop_
_atom_site_label
_atom_site_type_symbol
_atom_site_fract_x
_atom_site_fract_y
_atom_site_fract_z
_atom_site_U_iso_or_equiv
_atom_site_adp_type
_atom_site_occupancy
_atom_site_symmetry_multiplicity
_atom_site_calc_flag
_atom_site_refinement_flags
Se1 Se 0.03895(8) 0.15682(9) 0.40312(8) 0.0734(5) Uani 1 1 d .
I1 I 0.49517(6) 0.34366(10) 0.75746(5) 0.0949(5) Uani 1 1 d .
C1 C 0.3657(7) 0.3597(9) 0.6367(7) 0.068(3) Uani 1 1 d .
C6 C 0.2647(9) 0.3629(10) 0.6727(8) 0.078(3) Uani 1 1 d .
H6 H 0.2546 0.3536 0.7504 0.094 Uiso 1 1 calc R
C2 C 0.3807(8) 0.3723(9) 0.5209(8) 0.074(3) Uani 1 1 d .
H2 H 0.4478 0.3668 0.4952 0.089 Uiso 1 1 calc R
C5 C 0.1798(9) 0.3796(10) 0.5952(8) 0.078(3) Uani 1 1 d .
H5 H 0.1124 0.3805 0.6204 0.094 Uiso 1 1 calc R
C4 C 0.1937(7) 0.3952(10) 0.4797(7) 0.070(2) Uani 1 1 d .
C3 C 0.2932(7) 0.3934(9) 0.4430(7) 0.071(2) Uani 1 1 d .
H3 H 0.3028 0.4062 0.3654 0.085 Uiso 1 1 calc R
N1 N 0.1076(6) 0.4281(9) 0.3994(6) 0.084(2) Uani 1 1 d .
C7 C 0.0424(8) 0.3408(9) 0.3685(7) 0.065(3) Uani 1 1 d .
C11 C -0.2283(7) 0.2478(8) 0.4439(7) 0.065(2) Uani 1 1 d .
H11 H -0.1993 0.3309 0.4331 0.078 Uiso 1 1 calc R
C15 C -0.2330(9) 0.0223(13) 0.4099(9) 0.086(3) Uani 1 1 d .
H15 H -0.2079 -0.0521 0.3738 0.104 Uiso 1 1 calc R
O1 O -0.0413(5) 0.3796(7) 0.2963(6) 0.090(2) Uani 1 1 d .
C10 C -0.1891(8) 0.1385(13) 0.3908(8) 0.076(3) Uani 1 1 d .
C8 C -0.0948(9) 0.2725(15) 0.2378(8) 0.104(4) Uani 1 1 d .
H8A H -0.0597 0.2513 0.1692 0.125 Uiso 1 1 calc R
H8B H -0.1660 0.2997 0.2137 0.125 Uiso 1 1 calc R
C14 C -0.3134(9) 0.0061(13) 0.4802(10) 0.093(3) Uani 1 1 d .
H14 H -0.3409 -0.0778 0.4914 0.112 Uiso 1 1 calc R
C12 C -0.3102(7) 0.2340(9) 0.5128(7) 0.069(2) Uani 1 1 d .
H12 H -0.3374 0.3088 0.5463 0.083 Uiso 1 1 calc R
C13 C -0.3530(9) 0.1123(14) 0.5336(9) 0.086(3) Uani 1 1 d .
H13 H -0.4070 0.1031 0.5823 0.103 Uiso 1 1 calc R
C9 C -0.0986(8) 0.1493(11) 0.3121(9) 0.097(4) Uani 1 1 d .
H9 H -0.0998 0.0712 0.2621 0.117 Uiso 1 1 calc R

loop_
_atom_site_aniso_label
_atom_site_aniso_U_11
_atom_site_aniso_U_22
_atom_site_aniso_U_33
_atom_site_aniso_U_23
_atom_site_aniso_U_13
_atom_site_aniso_U_12
Se1 0.0498(7) 0.0903(9) 0.0783(7) -0.0184(4) -0.0058(5) 0.0098(5)
I1 0.0647(6) 0.1563(10) 0.0628(5) -0.0132(3) -0.0007(4) -0.0066(3)
C1 0.039(5) 0.115(7) 0.051(5) -0.011(4) 0.001(4) -0.012(5)
C6 0.069(7) 0.117(9) 0.049(5) 0.005(4) 0.007(5) -0.006(6)
C2 0.051(6) 0.112(7) 0.060(6) -0.012(5) 0.009(5) -0.003(5)
C5 0.062(7) 0.105(7) 0.069(6) 0.020(5) 0.014(5) 0.001(6)
C4 0.047(6) 0.100(7) 0.062(5) 0.021(5) 0.000(4) -0.007(5)
C3 0.071(7) 0.087(6) 0.054(5) 0.001(4) 0.005(5) -0.016(5)
N1 0.065(6) 0.100(6) 0.088(5) 0.042(5) 0.004(4) -0.004(5)
C7 0.057(6) 0.083(7) 0.055(5) 0.014(4) 0.003(4) 0.007(5)
C11 0.061(6) 0.060(6) 0.077(5) -0.011(4) 0.012(5) -0.008(5)
C15 0.061(7) 0.097(9) 0.097(8) -0.026(6) -0.026(6) 0.015(7)
O1 0.062(4) 0.134(6) 0.073(4) 0.035(4) -0.004(4) 0.006(4)
C10 0.052(6) 0.117(9) 0.057(6) -0.027(5) -0.018(5) -0.013(6)
C8 0.065(7) 0.204(13) 0.044(5) 0.000(7) 0.005(5) 0.019(9)
C14 0.075(8) 0.104(9) 0.096(8) 0.019(7) -0.023(6) -0.011(7)
C12 0.056(6) 0.069(7) 0.083(6) -0.007(5) 0.017(5) -0.006(5)
C13 0.062(7) 0.119(10) 0.077(7) 0.009(7) -0.001(5) -0.005(7)
C9 0.042(6) 0.173(12) 0.075(7) -0.061(7) -0.006(5) 0.006(6)

loop_
_atom_type_symbol
_atom_type_description
_atom_type_scat_dispersion_real
_atom_type_scat_dispersion_imag
_atom_type_scat_source
C C 0.0033 0.0016 'International Tables Vol C Tables 4.2.6.8 and 6.1.1.4'
H H 0.0000 0.0000 'International Tables Vol C Tables 4.2.6.8 and 6.1.1.4'
N N 0.0061 0.0033 'International Tables Vol C Tables 4.2.6.8 and 6.1.1.4'
O O 0.0106 0.0060 'International Tables Vol C Tables 4.2.6.8 and 6.1.1.4'
Se Se -0.0929 2.2259 'International Tables Vol C Tables 4.2.6.8 and 6.1.1.4'
I I -0.4742 1.8119 'International Tables Vol C Tables 4.2.6.8 and 6.1.1.4'

loop_
_geom_angle_atom_site_label_1
_geom_angle_atom_site_label_2
_geom_angle_atom_site_label_3
_geom_angle
C7 Se1 C9 87.6(5)
C2 C1 C6 119.6(8)
C2 C1 I1 120.2(6)
C6 C1 I1 120.2(6)
C5 C6 C1 120.8(8)
C1 C2 C3 119.0(8)
C6 C5 C4 120.3(9)
C3 C4 C5 119.6(8)
C3 C4 N1 118.9(7)
C5 C4 N1 121.1(8)
C4 C3 C2 120.7(8)
C7 N1 C4 119.2(8)
N1 C7 O1 116.6(8)
N1 C7 Se1 130.9(7)
O1 C7 Se1 112.4(7)
C12 C11 C10 120.0(9)
C10 C15 C14 123.4(11)
C7 O1 C8 113.6(8)
C15 C10 C11 117.4(10)
C15 C10 C9 120.7(11)
C11 C10 C9 121.9(11)
O1 C8 C9 112.6(8)
C13 C14 C15 120.1(11)
C11 C12 C13 121.7(9)
C14 C13 C12 117.4(10)
C8 C9 C10 117.3(9)
C8 C9 Se1 102.0(7)
C10 C9 Se1 111.0(7)

loop_
_geom_bond_atom_site_label_1
_geom_bond_atom_site_label_2
_geom_bond_distance
Se1 C7 1.903(9)
Se1 C9 1.981(10)
I1 C1 2.092(8)
C1 C2 1.382(12)
C1 C6 1.385(13)
C6 C5 1.366(14)
C2 C3 1.400(12)
C5 C4 1.379(12)
C4 C3 1.371(11)
C4 N1 1.426(10)
N1 C7 1.246(10)
C7 O1 1.365(10)
C11 C12 1.373(11)
C11 C10 1.378(13)
C15 C10 1.327(15)
C15 C14 1.371(16)
O1 C8 1.425(13)
C10 C9 1.532(15)
C8 C9 1.518(15)
C14 C13 1.356(15)
C12 C13 1.374(13)
